data_4003507
loop_
_publ_author_name
'Pfrunder, Michael C.'
'Whittaker, Jacob J.'
'Parsons, Simon'
'Moubaraki, Boujemaa'
'Murray, Keith S.'
'Moggach, Stephen A.'
'Sharma, Neeraj'
'Micallef, Aaron S.'
'Clegg, Jack K.'
'McMurtrie, John C.'

_publ_section_title
;
 Controlling Spin Switching with Anionic Supramolecular Frameworks
;
_journal_name_full 'Chemistry of Materials'
_journal_paper_doi 10.1021/acs.chemmater.0c00375
_journal_year 2020
_chemical_formula_moiety 'C6 F3 I3, 2(I), C30 H22 Co N6'
_chemical_formula_sum 'C36 H22 Co F3 I5 N6'
_chemical_formula_weight 1289.02
_space_group_crystal_system orthorhombic
_space_group_IT_number 61
_space_group_name_Hall '-P 2ac 2ab'
_space_group_name_H-M_alt 'P b c a'
_atom_sites_solution_hydrogens geom
_audit_creation_date 2019-06-09
_audit_creation_method
;
Olex2 1.2
(compiled 2018.05.29 svn.r3508 for OlexSys, GUI svn.r5506)
;
_cell_angle_alpha 90
_cell_angle_beta 90
_cell_angle_gamma 90
_cell_formula_units_Z 8
_cell_length_a 19.717(3)
_cell_length_b 14.2420(14)
_cell_length_c 23.529(3)
_cell_measurement_reflns_used 1381
_cell_measurement_temperature 293(2)
_cell_measurement_theta_max 20.810
_cell_measurement_theta_min 3.140
_cell_volume 6607.2(15)
_computing_molecular_graphics 'Olex2 (Dolomanov et al., 2009)'
_computing_publication_material 'Olex2 (Dolomanov et al., 2009)'
_computing_structure_refinement 'ShelXL (Sheldrick, 2015)'
_diffrn_ambient_temperature 293(2)
_diffrn_measured_fraction_theta_full 0.400
_diffrn_measured_fraction_theta_max 0.400
_diffrn_measurement_device_type 'Oxford Diffraction SuperNova'
_diffrn_measurement_method \w
_diffrn_radiation_type MoK\a
_diffrn_radiation_wavelength 0.71073
_diffrn_reflns_av_R_equivalents 0.2491
_diffrn_reflns_av_unetI/netI 0.1967
_diffrn_reflns_Laue_measured_fraction_full 0.400
_diffrn_reflns_Laue_measured_fraction_max 0.400
_diffrn_reflns_limit_h_max 19
_diffrn_reflns_limit_h_min -19
_diffrn_reflns_limit_k_max 5
_diffrn_reflns_limit_k_min -4
_diffrn_reflns_limit_l_max 23
_diffrn_reflns_limit_l_min -23
_diffrn_reflns_number 4732
_diffrn_reflns_point_group_measured_fraction_full 0.400
_diffrn_reflns_point_group_measured_fraction_max 0.400
_diffrn_reflns_theta_full 20.810
_diffrn_reflns_theta_max 20.810
_diffrn_reflns_theta_min 3.140
_exptl_absorpt_coefficient_mu 5.250
_exptl_absorpt_correction_type multi-scan
_exptl_absorpt_process_details 'CrysAlis, (Oxford Diffraction, 2002)'
_exptl_crystal_colour Orange
_exptl_crystal_density_diffrn 2.592
_exptl_crystal_density_method 'not measured'
_exptl_crystal_description Block
_exptl_crystal_F_000 4792
_exptl_crystal_size_max 0.2
_exptl_crystal_size_mid 0.1
_exptl_crystal_size_min 0.1
_exptl_transmission_factor_max 0.207
_exptl_transmission_factor_min 0.044
_refine_diff_density_max 0.770
_refine_diff_density_min -0.831
_refine_diff_density_rms 0.208
_refine_ls_extinction_method none
_refine_ls_goodness_of_fit_ref 1.110
_refine_ls_hydrogen_treatment constr
_refine_ls_matrix_type full
_refine_ls_number_parameters 275
_refine_ls_number_reflns 1381
_refine_ls_number_restraints 66
_refine_ls_restrained_S_all 1.080
_refine_ls_R_factor_all 0.1256
_refine_ls_R_factor_gt 0.0716
_refine_ls_shift/su_max 0.000
_refine_ls_shift/su_mean 0.000
_refine_ls_structure_factor_coef Fsqd
_refine_ls_weighting_details 'w=1/[\s^2^(Fo^2^)+(0.0742P)^2^] where P=(Fo^2^+2Fc^2^)/3'
_refine_ls_weighting_scheme calc
_refine_ls_wR_factor_gt 0.1370
_refine_ls_wR_factor_ref 0.1542
_reflns_Friedel_coverage 0.000
_reflns_number_gt 901
_reflns_number_total 1381
_reflns_threshold_expression 'I > 2\s(I)'
_cod_data_source_file AllHPCIFs.cif
_cod_data_source_block cotpy_2gpatrans
_cod_original_cell_volume 6607.2(16)
_cod_database_code 4003507
_shelx_shelxl_version_number 2014/7
_shelx_space_group_comment
;
The symmetry employed for this shelxl refinement is uniquely defined
by the following loop, which should always be used as a source of
symmetry information in preference to the above space-group names.
They are only intended as comments.
;
_exptl_absorpt_special_details 'CrysAlis, (Oxford Diffraction, 2002)'
_olex2_refinement_description
;
1. Fixed Uiso
 At 1.2 times of:
  All C(H) groups
2. Uiso/Uaniso restraints and constraints
Uanis(F3) \\sim Ueq, Uanis(F2) \\sim Ueq, Uanis(F1) \\sim Ueq, Uanis(I1) \\sim
Ueq, Uanis(Co1) \\sim Ueq: with sigma of 0.005 and sigma for terminal atoms of
0.0025
Uanis(Co1) \\sim Ueq: with sigma of 0.0001 and sigma for terminal atoms of
0.00005
Uanis(N6) \\sim Ueq, Uanis(N5) \\sim Ueq, Uanis(N4) \\sim Ueq, Uanis(N1) \\sim
Ueq, Uanis(N2) \\sim Ueq, Uanis(N3) \\sim Ueq: with sigma of 0.005 and sigma
for terminal atoms of 0.0025
Uanis(N2) \\sim Ueq, Uanis(N3) \\sim Ueq: with sigma of 0.009 and sigma for
terminal atoms of 0.0045
Uanis(N3) \\sim Ueq, Uanis(N2) \\sim Ueq: with sigma of 0.001 and sigma for
terminal atoms of 0.0005
Uiso(C32) = Uiso(C33) = Uiso(C34) = Uiso(C35) = Uiso(C36) = Uiso(C31)
3.a Aromatic/amide H refined with riding coordinates:
 C27(H27), C29(H29), C24(H24), C8(H8), C28(H28), C18(H18), C17(H17), C16(H16),
 C13(H13), C30(H30), C12(H12), C19(H19), C23(H23), C9(H9), C1(H1), C22(H22),
 C14(H14), C7(H7), C15(H15), C2(H2), C3(H3), C4(H4)
;
_olex2_submission_special_instructions 'No special instructions were received'

loop_
_space_group_symop_operation_xyz
'x, y, z'
'-x+1/2, -y, z+1/2'
'x+1/2, -y+1/2, -z'
'-x, y+1/2, -z+1/2'
'-x, -y, -z'
'x-1/2, y, -z-1/2'
'-x-1/2, y-1/2, z'
'x, -y-1/2, z-1/2'

loop_
_atom_site_label
_atom_site_type_symbol
_atom_site_fract_x
_atom_site_fract_y
_atom_site_fract_z
_atom_site_U_iso_or_equiv
_atom_site_adp_type
_atom_site_occupancy
_atom_site_site_symmetry_order
_atom_site_calc_flag
_atom_site_refinement_flags_posn
_atom_site_refinement_flags_adp
_atom_site_refinement_flags_occupancy
_atom_site_disorder_assembly
_atom_site_disorder_group
I1 I 0.47858(10) 0.6366(4) 0.48103(7) 0.0119(13) Uani 1 1 d . U . . .
I2 I 0.51562(11) 0.6093(4) 0.22746(7) 0.013(4) Uani 1 1 d . . . . .
I5 I 0.43279(11) 0.4920(5) 0.12633(7) 0.022(4) Uani 1 1 d . . . . .
I3 I 0.72552(11) 0.8197(5) 0.37073(8) 0.021(4) Uani 1 1 d . . . . .
I4 I 0.39955(12) 0.5941(4) 0.60495(8) 0.021(4) Uani 1 1 d . . . . .
Co1 Co 0.2427(2) 0.1868(9) 0.36737(15) 0.0067(12) Uani 1 1 d . U . . .
F1 F 0.4539(9) 0.595(3) 0.3493(6) 0.020(5) Uani 1 1 d . U . . .
F2 F 0.6461(8) 0.736(3) 0.2657(5) 0.012(5) Uani 1 1 d . U . . .
F3 F 0.6210(8) 0.749(3) 0.4627(6) 0.020(5) Uani 1 1 d . U . . .
N3 N 0.3059(12) 0.299(5) 0.3394(9) 0.004(7) Uani 1 1 d . U . . .
N1 N 0.2173(14) 0.056(5) 0.4133(9) 0.012(8) Uani 1 1 d . U . . .
N2 N 0.3258(12) 0.163(4) 0.4075(9) 0.006(7) Uani 1 1 d . U . . .
C31 C 0.5337(16) 0.673(6) 0.4070(10) 0.011(4) Uiso 1 1 d . . . . .
N5 N 0.1685(12) 0.229(5) 0.3255(8) 0.008(8) Uani 1 1 d . U . . .
C36 C 0.5933(16) 0.710(6) 0.4113(10) 0.011(4) Uiso 1 1 d . . . . .
C27 C 0.2205(15) 0.111(6) 0.1962(11) 0.006(9) Uiso 1 1 d . . . . .
H27 H 0.1923 0.1351 0.1680 0.007 Uiso 1 1 calc R . . . .
C29 C 0.3160(17) 0.010(6) 0.2280(11) 0.017(10) Uiso 1 1 d . . . . .
H29 H 0.3502 -0.0337 0.2211 0.020 Uiso 1 1 calc R . . . .
C24 C 0.1193(16) 0.265(6) 0.2361(12) 0.015(10) Uiso 1 1 d . . . . .
H24 H 0.1157 0.2506 0.1976 0.018 Uiso 1 1 calc R . . . .
C10 C 0.3837(15) 0.204(6) 0.3966(10) 0.003(9) Uiso 1 1 d . . . . .
C8 C 0.4459(19) 0.122(6) 0.4627(13) 0.026(11) Uiso 1 1 d . . . . .
H8 H 0.4865 0.1091 0.4811 0.031 Uiso 1 1 calc R . . . .
C11 C 0.3727(16) 0.286(6) 0.3537(11) 0.010(9) Uiso 1 1 d . . . . .
N6 N 0.2560(13) 0.114(5) 0.2954(9) 0.014(8) Uani 1 1 d . U . . .
C28 C 0.2705(17) 0.043(6) 0.1848(13) 0.020(10) Uiso 1 1 d . . . . .
H28 H 0.2741 0.0185 0.1483 0.024 Uiso 1 1 calc R . . . .
C18 C 0.1152(16) 0.352(6) 0.5058(11) 0.012(9) Uiso 1 1 d . . . . .
H18 H 0.0914 0.3898 0.5313 0.014 Uiso 1 1 calc R . . . .
C17 C 0.1663(16) 0.296(6) 0.5242(12) 0.014(10) Uiso 1 1 d . . . . .
H17 H 0.1713 0.2842 0.5629 0.017 Uiso 1 1 calc R . . . .
C25 C 0.1652(17) 0.218(6) 0.2684(11) 0.012(10) Uiso 1 1 d . . . . .
C20 C 0.1393(16) 0.309(6) 0.4128(10) 0.003(8) Uiso 1 1 d . . . . .
C32 C 0.5125(16) 0.640(6) 0.3542(10) 0.011(4) Uiso 1 1 d . . . . .
C35 C 0.6311(16) 0.746(6) 0.3636(10) 0.011(4) Uiso 1 1 d . . . . .
C21 C 0.1284(16) 0.298(6) 0.3491(10) 0.004(9) Uiso 1 1 d . . . . .
C16 C 0.2091(17) 0.257(6) 0.4875(12) 0.018(11) Uiso 1 1 d . . . . .
H16 H 0.2484 0.2287 0.5010 0.022 Uiso 1 1 calc R . . . .
C13 C 0.4079(19) 0.412(6) 0.2944(13) 0.033(12) Uiso 1 1 d . . . . .
H13 H 0.4415 0.4538 0.2825 0.040 Uiso 1 1 calc R . . . .
C30 C 0.3039(19) 0.050(7) 0.2821(13) 0.026(11) Uiso 1 1 d . . . . .
H30 H 0.3319 0.0305 0.3116 0.031 Uiso 1 1 calc R . . . .
C34 C 0.6089(15) 0.719(6) 0.3119(10) 0.011(4) Uiso 1 1 d . . . . .
C12 C 0.425(2) 0.336(6) 0.3327(13) 0.030(12) Uiso 1 1 d . . . . .
H12 H 0.4696 0.3232 0.3425 0.036 Uiso 1 1 calc R . . . .
C5 C 0.2656(17) 0.034(6) 0.4572(13) 0.018(11) Uiso 1 1 d . . . . .
C26 C 0.2163(14) 0.140(6) 0.2519(11) 0.000(8) Uiso 1 1 d . . . . .
C6 C 0.3290(17) 0.093(6) 0.4461(12) 0.014(10) Uiso 1 1 d . . . . .
C19 C 0.0995(17) 0.353(6) 0.4490(11) 0.015(10) Uiso 1 1 d . . . . .
H19 H 0.0611 0.3847 0.4362 0.017 Uiso 1 1 calc R . . . .
C23 C 0.0777(18) 0.332(6) 0.2596(12) 0.023(11) Uiso 1 1 d . . . . .
H23 H 0.0487 0.3673 0.2368 0.027 Uiso 1 1 calc R . . . .
C9 C 0.4442(16) 0.180(6) 0.4226(11) 0.011(10) Uiso 1 1 d . . . . .
H9 H 0.4844 0.2069 0.4100 0.013 Uiso 1 1 calc R . . . .
C33 C 0.5491(15) 0.666(6) 0.3057(11) 0.011(4) Uiso 1 1 d . . . . .
C1 C 0.1605(19) 0.010(6) 0.4178(13) 0.023(11) Uiso 1 1 d . . . . .
H1 H 0.1275 0.0183 0.3901 0.028 Uiso 1 1 calc R . . . .
C22 C 0.0802(18) 0.347(6) 0.3190(12) 0.027(11) Uiso 1 1 d . . . . .
H22 H 0.0505 0.3885 0.3369 0.033 Uiso 1 1 calc R . . . .
C14 C 0.3393(17) 0.424(6) 0.2745(13) 0.024(10) Uiso 1 1 d . . . . .
H14 H 0.3261 0.4658 0.2462 0.029 Uiso 1 1 calc R . . . .
C7 C 0.3887(16) 0.080(6) 0.4786(13) 0.020(10) Uiso 1 1 d . . . . .
H7 H 0.3880 0.0427 0.5109 0.024 Uiso 1 1 calc R . . . .
C15 C 0.2958(16) 0.365(6) 0.3036(11) 0.005(9) Uiso 1 1 d . . . . .
H15 H 0.2502 0.3748 0.2954 0.006 Uiso 1 1 calc R . . . .
N4 N 0.1965(13) 0.257(5) 0.4282(9) 0.010(8) Uani 1 1 d . U . . .
C2 C 0.1475(18) -0.050(6) 0.4613(13) 0.031(12) Uiso 1 1 d . . . . .
H2 H 0.1083 -0.0861 0.4602 0.037 Uiso 1 1 calc R . . . .
C3 C 0.1917(17) -0.058(6) 0.5083(12) 0.020(10) Uiso 1 1 d . . . . .
H3 H 0.1810 -0.0947 0.5398 0.024 Uiso 1 1 calc R . . . .
C4 C 0.2507(16) -0.010(7) 0.5043(12) 0.012(10) Uiso 1 1 d . . . . .
H4 H 0.2805 -0.0086 0.5349 0.015 Uiso 1 1 calc R . . . .

loop_
_atom_site_aniso_label
_atom_site_aniso_U_11
_atom_site_aniso_U_22
_atom_site_aniso_U_33
_atom_site_aniso_U_23
_atom_site_aniso_U_13
_atom_site_aniso_U_12
I1 0.0129(13) 0.011(3) 0.0115(10) 0.0003(17) 0.0037(9) 0.000(2)
I2 0.0160(15) 0.013(13) 0.0112(10) 0.000(2) 0.0011(9) 0.001(3)
I5 0.0206(15) 0.032(13) 0.0118(12) 0.003(2) -0.0070(10) -0.005(3)
I3 0.0133(15) 0.032(13) 0.0170(12) -0.001(2) 0.0005(9) -0.005(3)
I4 0.0232(15) 0.030(14) 0.0107(11) 0.002(2) 0.0068(10) -0.003(3)
Co1 0.0067(12) 0.0067(12) 0.0067(12) 0.00000(11) 0.00000(11) 0.00001(11)
F1 0.021(6) 0.020(6) 0.020(6) 0.000(3) 0.001(3) -0.001(3)
F2 0.012(6) 0.012(6) 0.012(5) 0.000(3) 0.001(3) 0.000(3)
F3 0.020(6) 0.020(6) 0.019(5) -0.001(3) 0.000(3) 0.000(3)
N3 0.004(7) 0.004(7) 0.004(7) 0.0000(11) -0.0001(11) 0.0000(11)
N1 0.011(9) 0.012(10) 0.014(8) -0.001(5) 0.002(5) 0.000(6)
N2 0.006(7) 0.006(7) 0.006(7) 0.0000(11) 0.0002(11) -0.0001(11)
N5 0.008(9) 0.008(10) 0.008(8) 0.000(5) 0.002(5) 0.000(5)
N6 0.015(9) 0.014(10) 0.014(9) 0.001(5) 0.000(5) 0.000(6)
N4 0.010(9) 0.010(10) 0.010(8) 0.000(5) -0.003(5) 0.001(6)

loop_
_atom_type_symbol
_atom_type_description
_atom_type_scat_dispersion_real
_atom_type_scat_dispersion_imag
_atom_type_scat_source
C C 0.0033 0.0016 'International Tables Vol C Tables 4.2.6.8 and 6.1.1.4'
H H 0.0000 0.0000 'International Tables Vol C Tables 4.2.6.8 and 6.1.1.4'
Co Co 0.3494 0.9721 'International Tables Vol C Tables 4.2.6.8 and 6.1.1.4'
F F 0.0171 0.0103 'International Tables Vol C Tables 4.2.6.8 and 6.1.1.4'
I I -0.4742 1.8119 'International Tables Vol C Tables 4.2.6.8 and 6.1.1.4'
N N 0.0061 0.0033 'International Tables Vol C Tables 4.2.6.8 and 6.1.1.4'

loop_
_geom_angle_atom_site_label_1
_geom_angle_atom_site_label_2
_geom_angle_atom_site_label_3
_geom_angle
_geom_angle_site_symmetry_1
_geom_angle_site_symmetry_3
_geom_angle_publ_flag
N3 Co1 N1 156.2(12) . . ?
N2 Co1 N3 77.4(19) . . ?
N2 Co1 N1 78.9(18) . . ?
N2 Co1 N6 102.3(16) . . ?
N2 Co1 N4 97.2(13) . . ?
N5 Co1 N3 93(2) . . ?
N5 Co1 N1 110.8(19) . . ?
N5 Co1 N2 170(3) . . ?
N5 Co1 N6 79.9(17) . . ?
N5 Co1 N4 81.7(15) . . ?
N6 Co1 N3 92.9(19) . . ?
N6 Co1 N1 90(2) . . ?
N4 Co1 N3 96(2) . . ?
N4 Co1 N1 88.4(18) . . ?
N4 Co1 N6 159.7(11) . . ?
C11 N3 Co1 113(4) . . ?
C15 N3 Co1 132(3) . . ?
C15 N3 C11 114(4) . . ?
C5 N1 Co1 112(4) . . ?
C1 N1 Co1 131(4) . . ?
C1 N1 C5 114(5) . . ?
C10 N2 Co1 125(4) . . ?
C10 N2 C6 115(4) . . ?
C6 N2 Co1 120(3) . . ?
C36 C31 I1 120(2) . . ?
C36 C31 C32 119(3) . . ?
C32 C31 I1 120(4) . . ?
C25 N5 Co1 122(3) . . ?
C25 N5 C21 117(4) . . ?
C21 N5 Co1 118(2) . . ?
F3 C36 C35 109(4) . . ?
C31 C36 F3 125(3) . . ?
C31 C36 C35 124(3) . . ?
C28 C27 H27 122.4 . . ?
C26 C27 H27 122.4 . . ?
C26 C27 C28 115(4) . . ?
C28 C29 H29 123.3 . . ?
C30 C29 H29 123.3 . . ?
C30 C29 C28 113(5) . . ?
C25 C24 H24 119.7 . . ?
C25 C24 C23 121(4) . . ?
C23 C24 H24 119.7 . . ?
N2 C10 C11 110(3) . . ?
N2 C10 C9 124(6) . . ?
C9 C10 C11 126(5) . . ?
C9 C8 H8 120.5 . . ?
C9 C8 C7 119(4) . . ?
C7 C8 H8 120.5 . . ?
N3 C11 C10 113(4) . . ?
C12 C11 N3 125(6) . . ?
C12 C11 C10 122(4) . . ?
C30 N6 Co1 130(2) . . ?
C26 N6 Co1 115(4) . . ?
C26 N6 C30 115(4) . . ?
C27 C28 C29 122(4) . . ?
C27 C28 H28 119.0 . . ?
C29 C28 H28 119.0 . . ?
C17 C18 H18 120.6 . . ?
C17 C18 C19 119(5) . . ?
C19 C18 H18 120.6 . . ?
C18 C17 H17 119.7 . . ?
C16 C17 C18 121(3) . . ?
C16 C17 H17 119.7 . . ?
N5 C25 C26 108(4) . . ?
C24 C25 N5 122(5) . . ?
C24 C25 C26 130(3) . . ?
C19 C20 C21 127(4) . . ?
C19 C20 N4 124(3) . . ?
N4 C20 C21 108(4) . . ?
F1 C32 C31 120(3) . . ?
F1 C32 C33 121(3) . . ?
C31 C32 C33 119(5) . . ?
C36 C35 I3 124(2) . . ?
C34 C35 I3 119(3) . . ?
C34 C35 C36 116(5) . . ?
N5 C21 C20 113(4) . . ?
N5 C21 C22 123(3) . . ?
C22 C21 C20 124(5) . . ?
C17 C16 H16 119.1 . . ?
C17 C16 N4 122(4) . . ?
N4 C16 H16 119.1 . . ?
C12 C13 H13 119.8 . . ?
C14 C13 H13 119.8 . . ?
C14 C13 C12 120(6) . . ?
C29 C30 H30 116.6 . . ?
N6 C30 C29 127(4) . . ?
N6 C30 H30 116.6 . . ?
F2 C34 C35 121(4) . . ?
F2 C34 C33 118(3) . . ?
C35 C34 C33 121(3) . . ?
C11 C12 C13 117(4) . . ?
C11 C12 H12 121.6 . . ?
C13 C12 H12 121.6 . . ?
N1 C5 C6 108(5) . . ?
C4 C5 N1 124(4) . . ?
C4 C5 C6 126(3) . . ?
C27 C26 C25 119(4) . . ?
N6 C26 C27 128(5) . . ?
N6 C26 C25 113(4) . . ?
N2 C6 C5 119(3) . . ?
N2 C6 C7 120(5) . . ?
C7 C6 C5 121(5) . . ?
C18 C19 H19 120.3 . . ?
C20 C19 C18 119(4) . . ?
C20 C19 H19 120.3 . . ?
C24 C23 H23 120.6 . . ?
C24 C23 C22 119(5) . . ?
C22 C23 H23 120.6 . . ?
C10 C9 H9 119.3 . . ?
C8 C9 C10 121(5) . . ?
C8 C9 H9 119.3 . . ?
C32 C33 I2 116(4) . . ?
C32 C33 C34 119(3) . . ?
C34 C33 I2 124(2) . . ?
N1 C1 H1 118.6 . . ?
N1 C1 C2 123(4) . . ?
C2 C1 H1 118.6 . . ?
C21 C22 C23 117(5) . . ?
C21 C22 H22 121.5 . . ?
C23 C22 H22 121.5 . . ?
C13 C14 H14 124.8 . . ?
C15 C14 C13 110(5) . . ?
C15 C14 H14 124.8 . . ?
C8 C7 C6 120(5) . . ?
C8 C7 H7 120.2 . . ?
C6 C7 H7 120.2 . . ?
N3 C15 C14 133(4) . . ?
N3 C15 H15 113.6 . . ?
C14 C15 H15 113.6 . . ?
C20 N4 Co1 117.1(19) . . ?
C20 N4 C16 113(4) . . ?
C16 N4 Co1 129(4) . . ?
C1 C2 H2 119.1 . . ?
C1 C2 C3 122(5) . . ?
C3 C2 H2 119.1 . . ?
C2 C3 H3 122.2 . . ?
C4 C3 C2 116(5) . . ?
C4 C3 H3 122.2 . . ?
C5 C4 C3 120(3) . . ?
C5 C4 H4 120.1 . . ?
C3 C4 H4 120.1 . . ?

loop_
_geom_bond_atom_site_label_1
_geom_bond_atom_site_label_2
_geom_bond_distance
_geom_bond_site_symmetry_2
_geom_bond_publ_flag
I1 C31 2.12(3) . ?
I2 C33 2.12(4) . ?
I3 C35 2.15(5) . ?
Co1 N3 2.13(5) . ?
Co1 N1 2.21(6) . ?
Co1 N2 1.92(3) . ?
Co1 N5 1.87(3) . ?
Co1 N6 2.00(4) . ?
Co1 N4 1.97(4) . ?
F1 C32 1.32(5) . ?
F2 C34 1.33(3) . ?
F3 C36 1.43(5) . ?
N3 C11 1.37(4) . ?
N3 C15 1.28(8) . ?
N1 C5 1.44(4) . ?
N1 C1 1.30(6) . ?
N2 C10 1.30(5) . ?
N2 C6 1.35(8) . ?
C31 C36 1.29(6) . ?
C31 C32 1.40(5) . ?
N5 C25 1.35(3) . ?
N5 C21 1.38(8) . ?
C36 C35 1.44(5) . ?
C27 H27 0.9300 . ?
C27 C28 1.41(9) . ?
C27 C26 1.37(5) . ?
C29 H29 0.9300 . ?
C29 C28 1.43(5) . ?
C29 C30 1.42(6) . ?
C24 H24 0.9300 . ?
C24 C25 1.35(7) . ?
C24 C23 1.38(9) . ?
C10 C11 1.56(9) . ?
C10 C9 1.38(5) . ?
C8 H8 0.9300 . ?
C8 C9 1.25(8) . ?
C8 C7 1.33(6) . ?
C11 C12 1.35(7) . ?
N6 C30 1.35(8) . ?
N6 C26 1.34(4) . ?
C28 H28 0.9300 . ?
C18 H18 0.9300 . ?
C18 C17 1.36(8) . ?
C18 C19 1.37(4) . ?
C17 H17 0.9300 . ?
C17 C16 1.33(6) . ?
C25 C26 1.55(9) . ?
C20 C21 1.52(4) . ?
C20 C19 1.32(6) . ?
C20 N4 1.40(6) . ?
C32 C33 1.40(5) . ?
C35 C34 1.35(5) . ?
C21 C22 1.38(7) . ?
C16 H16 0.9300 . ?
C16 N4 1.42(3) . ?
C13 H13 0.9300 . ?
C13 C12 1.45(10) . ?
C13 C14 1.44(5) . ?
C30 H30 0.9300 . ?
C34 C33 1.41(7) . ?
C12 H12 0.9300 . ?
C5 C6 1.53(8) . ?
C5 C4 1.31(7) . ?
C6 C7 1.42(4) . ?
C19 H19 0.9300 . ?
C23 H23 0.9300 . ?
C23 C22 1.41(4) . ?
C9 H9 0.9300 . ?
C1 H1 0.9300 . ?
C1 C2 1.35(8) . ?
C22 H22 0.9300 . ?
C14 H14 0.9300 . ?
C14 C15 1.39(8) . ?
C7 H7 0.9300 . ?
C15 H15 0.9300 . ?
C2 H2 0.9300 . ?
C2 C3 1.41(4) . ?
C3 H3 0.9300 . ?
C3 C4 1.35(7) . ?
C4 H4 0.9300 . ?
